data_4335607
loop_
_publ_author_name
'Alice Brink'
'Hendrik G. Visser'
'Andreas Roodt'

_publ_section_title
;
 Activation of Rhenium(I) Toward Substitution in
 fac-[Re(N,O'-Bid)(CO)3(HOCH3)] by Schiff-Base Bidentate Ligands
 (N,O'-Bid)
;
_journal_name_full 'Inorganic Chemistry'
_journal_page_first 8950
_journal_page_last 8961
_journal_paper_doi 10.1021/ic401115j
_journal_volume 52
_journal_year 2013
_chemical_formula_moiety 'C21 H15 N2 O4 Re'
_chemical_formula_sum 'C21 H15 N2 O4 Re'
_chemical_formula_weight 545.55
_space_group_IT_number 14
_symmetry_cell_setting monoclinic
_symmetry_space_group_name_Hall '-P 2ybc'
_symmetry_space_group_name_H-M 'P 1 21/c 1'
_audit_creation_date 2012-02-08T11:23:17-00:00
_audit_creation_method 'WinGX routine CIF_UPDATE'
_cell_angle_alpha 90
_cell_angle_beta 97.023(2)
_cell_angle_gamma 90
_cell_formula_units_Z 4
_cell_length_a 10.2910(2)
_cell_length_b 9.8280(2)
_cell_length_c 18.9306(3)
_cell_measurement_reflns_used 9714
_cell_measurement_temperature 100(2)
_cell_measurement_theta_max 33.0277
_cell_measurement_theta_min 2.1466
_cell_volume 1900.27(6)
_computing_cell_refinement 'CrysAlis RED (Oxford Diffraction, 2006)'
_computing_data_collection 'CrysAlis CCD (Oxford Diffraction, 2006)'
_computing_data_reduction 'CrysAlis RED (Oxford Diffraction, 2006)'
_computing_molecular_graphics 'DIAMOND 3.0c (Brandenburg & Putz, 2004)'
_computing_publication_material 'WinGX (Farrugia, 1999)'
_computing_structure_refinement 'SHELXL-97 (Sheldrick, 2008)'
_computing_structure_solution 'SHELXS-97 (Sheldrick, 2008)'
_diffrn_ambient_temperature 100(2)
_diffrn_detector_area_resol_mean 16.1829
_diffrn_measured_fraction_theta_full 0.982
_diffrn_measured_fraction_theta_max 0.982
_diffrn_measurement_device_type 'CCD area detector'
_diffrn_measurement_method 'omega scans'
_diffrn_radiation_monochromator graphite
_diffrn_radiation_source 'Enhance (Mo) x-ray Source'
_diffrn_radiation_type MoK\a
_diffrn_radiation_wavelength 0.71073
_diffrn_reflns_av_R_equivalents 0.0309
_diffrn_reflns_limit_h_max 13
_diffrn_reflns_limit_h_min -13
_diffrn_reflns_limit_k_max 5
_diffrn_reflns_limit_k_min -12
_diffrn_reflns_limit_l_max 24
_diffrn_reflns_limit_l_min -24
_diffrn_reflns_number 13509
_diffrn_reflns_theta_full 27
_diffrn_reflns_theta_max 27
_diffrn_reflns_theta_min 2.34
_diffrn_standards_decay_% 0
_diffrn_standards_interval_count 0
_diffrn_standards_interval_time 0
_diffrn_standards_number 0
_exptl_absorpt_coefficient_mu 6.424
_exptl_absorpt_correction_T_max 0.7395
_exptl_absorpt_correction_T_min 0.3598
_exptl_absorpt_correction_type multi-scan
_exptl_absorpt_process_details
;
CrysAlis RED, Oxford Diffraction Ltd.,
Version 1.171.31.5 (release 28-08-2006 CrysAlis171 .NET)
(compiled Aug 28 2006,13:05:05)
empirical absorption correction using spherical harmonics,
 implemented in SCALE3 ABSPACK scaling algorithm.
;
_exptl_crystal_colour yellow
_exptl_crystal_density_diffrn 1.907
_exptl_crystal_description Cuboid
_exptl_crystal_F_000 1048
_exptl_crystal_size_max 0.2
_exptl_crystal_size_mid 0.1
_exptl_crystal_size_min 0.05
_refine_diff_density_max 5.055
_refine_diff_density_min -1.001
_refine_ls_extinction_method none
_refine_ls_goodness_of_fit_ref 1.022
_refine_ls_hydrogen_treatment constr
_refine_ls_matrix_type full
_refine_ls_number_parameters 253
_refine_ls_number_reflns 4074
_refine_ls_number_restraints 0
_refine_ls_restrained_S_all 1.022
_refine_ls_R_factor_gt 0.0352
_refine_ls_shift/su_max 0.001
_refine_ls_structure_factor_coef Fsqd
_refine_ls_weighting_details 'calc w=1/[\s^2^(Fo^2^)+(0.0656P)^2^+0.0000P] where P=(Fo^2^+2Fc^2^)/3'
_refine_ls_weighting_scheme calc
_refine_ls_wR_factor_ref 0.0924
_reflns_number_gt 3280
_reflns_number_total 4074
_reflns_threshold_expression >2\s(I)
_cod_data_source_file ic401115j_si_002_4.cif
_cod_data_source_block No8
_cod_original_sg_symbol_H-M 'P 21/c'
_cod_database_code 4335607

loop_
_symmetry_equiv_pos_as_xyz
'x, y, z'
'-x, y+1/2, -z+1/2'
'-x, -y, -z'
'x, -y-1/2, z-1/2'

loop_
_atom_site_label
_atom_site_type_symbol
_atom_site_fract_x
_atom_site_fract_y
_atom_site_fract_z
_atom_site_U_iso_or_equiv
_atom_site_adp_type
_atom_site_occupancy
_atom_site_calc_flag
_atom_site_refinement_flags
C1 C 0.2322(5) 0.4730(5) 0.9712(3) 0.0191(11) Uani 1 d .
H1 H 0.2441 0.5225 1.0146 0.023 Uiso 1 calc R
C01 C 0.2176(5) 0.0710(5) 0.8122(3) 0.0202(11) Uani 1 d .
C02 C 0.2920(5) 0.0468(5) 0.9512(3) 0.0196(11) Uani 1 d .
C03 C 0.0635(6) 0.1615(6) 0.9086(3) 0.0215(12) Uani 1 d .
C11 C 0.1739(5) 0.5444(5) 0.9097(3) 0.0200(11) Uani 1 d .
C12 C 0.1557(6) 0.4889(5) 0.8397(3) 0.0225(12) Uani 1 d .
C13 C 0.1009(5) 0.5757(5) 0.7835(3) 0.0224(11) Uani 1 d .
H13 H 0.0889 0.5413 0.7362 0.027 Uiso 1 calc R
C14 C 0.0650(6) 0.7072(5) 0.7955(3) 0.0222(12) Uani 1 d .
H14 H 0.0279 0.7618 0.7568 0.027 Uiso 1 calc R
C15 C 0.0828(6) 0.7620(6) 0.8648(3) 0.0241(12) Uani 1 d .
H15 H 0.0578 0.8533 0.8728 0.029 Uiso 1 calc R
C16 C 0.1360(6) 0.6837(5) 0.9202(3) 0.0219(12) Uani 1 d .
H16 H 0.1484 0.7214 0.9668 0.026 Uiso 1 calc R
C21 C 0.3284(6) 0.3019(5) 1.0433(3) 0.0180(11) Uani 1 d .
C22 C 0.4635(6) 0.2894(5) 1.0573(3) 0.0205(11) Uani 1 d .
H22 H 0.5174 0.3094 1.0214 0.025 Uiso 1 calc R
C23 C 0.5196(6) 0.2471(6) 1.1246(3) 0.0251(13) Uani 1 d .
H23 H 0.612 0.2401 1.1349 0.03 Uiso 1 calc R
C24 C 0.4407(7) 0.2158(5) 1.1760(3) 0.0267(13) Uani 1 d .
H24 H 0.4793 0.1876 1.2218 0.032 Uiso 1 calc R
C25 C 0.3060(6) 0.2246(5) 1.1619(3) 0.0255(13) Uani 1 d .
H25 H 0.2525 0.2009 1.1974 0.031 Uiso 1 calc R
C26 C 0.2493(6) 0.2684(6) 1.0952(3) 0.0246(12) Uani 1 d .
H26 H 0.1568 0.2754 1.0852 0.03 Uiso 1 calc R
C31 C 0.5274(6) 0.1417(6) 0.8651(3) 0.0212(11) Uani 1 d .
H31 H 0.4997 0.0504 0.8702 0.025 Uiso 1 calc R
C32 C 0.6550(6) 0.1658(6) 0.8520(3) 0.0257(13) Uani 1 d .
H32 H 0.7136 0.092 0.8485 0.031 Uiso 1 calc R
C33 C 0.6961(6) 0.2978(5) 0.8441(3) 0.0241(12) Uani 1 d .
H33 H 0.7833 0.3167 0.8353 0.029 Uiso 1 calc R
C34 C 0.6080(5) 0.4015(6) 0.8493(3) 0.0220(11) Uani 1 d .
H34 H 0.6337 0.4933 0.8437 0.026 Uiso 1 calc R
C35 C 0.4823(6) 0.3717(5) 0.8625(3) 0.0203(11) Uani 1 d .
H35 H 0.4229 0.4446 0.866 0.024 Uiso 1 calc R
N1 N 0.2706(4) 0.3471(5) 0.9737(2) 0.0186(9) Uani 1 d .
N3 N 0.4404(4) 0.2441(5) 0.8707(2) 0.0173(9) Uani 1 d .
O01 O 0.2100(4) -0.0046(4) 0.7655(2) 0.0305(10) Uani 1 d .
O1 O 0.1895(4) 0.3662(3) 0.82347(19) 0.0192(8) Uani 1 d .
O02 O 0.3225(4) -0.0437(4) 0.9882(2) 0.0280(9) Uani 1 d .
O03 O -0.0418(4) 0.1344(4) 0.9203(2) 0.0332(10) Uani 1 d .
Re1 Re 0.23834(2) 0.197099(19) 0.890550(10) 0.01635(9) Uani 1 d .

loop_
_atom_site_aniso_label
_atom_site_aniso_U_11
_atom_site_aniso_U_22
_atom_site_aniso_U_33
_atom_site_aniso_U_23
_atom_site_aniso_U_13
_atom_site_aniso_U_12
C1 0.019(3) 0.024(3) 0.015(3) 0.001(2) 0.002(2) 0.001(2)
C01 0.018(3) 0.023(3) 0.019(3) -0.002(2) -0.001(2) 0.000(2)
C02 0.018(3) 0.022(3) 0.019(3) -0.003(2) 0.001(2) -0.001(2)
C03 0.022(3) 0.026(3) 0.015(3) -0.006(2) -0.004(2) 0.009(2)
C11 0.022(3) 0.022(3) 0.015(3) 0.003(2) -0.001(2) -0.001(2)
C12 0.025(3) 0.025(3) 0.019(3) -0.001(2) 0.006(2) -0.005(2)
C13 0.022(3) 0.027(3) 0.017(3) 0.000(2) -0.001(2) -0.001(2)
C14 0.019(3) 0.027(3) 0.020(3) 0.008(2) -0.001(2) 0.001(2)
C15 0.022(3) 0.019(3) 0.032(3) 0.003(2) 0.006(3) 0.004(2)
C16 0.025(3) 0.021(3) 0.020(3) -0.005(2) 0.003(2) -0.002(2)
C21 0.023(3) 0.015(2) 0.015(3) -0.002(2) -0.002(2) 0.001(2)
C22 0.021(3) 0.023(3) 0.017(3) -0.004(2) 0.002(2) -0.001(2)
C23 0.030(3) 0.027(3) 0.016(3) 0.000(2) -0.005(2) 0.006(3)
C24 0.043(4) 0.022(3) 0.014(3) 0.001(2) -0.002(3) 0.002(2)
C25 0.040(4) 0.022(3) 0.015(3) -0.001(2) 0.008(3) 0.000(2)
C26 0.024(3) 0.030(3) 0.020(3) -0.003(2) 0.001(2) -0.001(2)
C31 0.026(3) 0.020(2) 0.018(3) 0.003(2) 0.002(2) 0.003(2)
C32 0.022(3) 0.026(3) 0.029(3) 0.007(2) 0.003(3) 0.004(2)
C33 0.020(3) 0.034(3) 0.019(3) 0.004(2) 0.003(2) -0.003(2)
C34 0.026(3) 0.025(3) 0.014(3) -0.005(2) 0.001(2) -0.002(2)
C35 0.027(3) 0.025(3) 0.008(2) -0.004(2) 0.001(2) 0.002(2)
N1 0.017(2) 0.020(2) 0.019(2) 0.0011(19) 0.0017(19) 0.0008(18)
N3 0.021(2) 0.022(2) 0.008(2) -0.0016(17) -0.0005(18) 0.0011(19)
O01 0.042(3) 0.030(2) 0.020(2) -0.0076(18) 0.0061(18) -0.0034(19)
O1 0.021(2) 0.0152(17) 0.0192(19) 0.0022(15) -0.0042(16) 0.0036(15)
O02 0.034(2) 0.024(2) 0.025(2) 0.0052(17) -0.0011(18) 0.0010(17)
O03 0.020(2) 0.039(2) 0.041(3) -0.001(2) 0.0040(19) -0.0036(18)
Re1 0.01786(14) 0.01846(13) 0.01213(13) -0.00085(8) -0.00064(8) 0.00020(8)

loop_
_atom_type_symbol
_atom_type_description
_atom_type_scat_dispersion_real
_atom_type_scat_dispersion_imag
_atom_type_scat_source
C C 0.0033 0.0016 'International Tables Vol C Tables 4.2.6.8 and 6.1.1.4'
H H 0 0 'International Tables Vol C Tables 4.2.6.8 and 6.1.1.4'
N N 0.0061 0.0033 'International Tables Vol C Tables 4.2.6.8 and 6.1.1.4'
O O 0.0106 0.006 'International Tables Vol C Tables 4.2.6.8 and 6.1.1.4'
Re Re -1.0185 7.231 'International Tables Vol C Tables 4.2.6.8 and 6.1.1.4'

loop_
_geom_angle_atom_site_label_1
_geom_angle_atom_site_label_2
_geom_angle_atom_site_label_3
_geom_angle
_geom_angle_site_symmetry_1
_geom_angle_site_symmetry_3
N1 C1 C11 126.4(5) . .
N1 C1 H1 116.8 . .
C11 C1 H1 116.8 . .
O01 C01 Re1 177.6(5) . .
O02 C02 Re1 178.9(5) . .
O03 C03 Re1 177.3(5) . .
C12 C11 C1 124.4(5) . .
C12 C11 C16 119.0(5) . .
C1 C11 C16 116.5(5) . .
O1 C12 C11 124.5(5) 1 .
O1 C12 C11 124.5(5) . .
O1 C12 C13 118.1(5) 1 .
O1 C12 C13 118.1(5) . .
C11 C12 C13 117.4(5) . .
C14 C13 C12 122.0(5) . .
C14 C13 H13 119 . .
C12 C13 H13 119 . .
C13 C14 C15 120.5(5) . .
C13 C14 H14 119.7 . .
C15 C14 H14 119.7 . .
C16 C15 C14 119.7(5) . .
C16 C15 H15 120.2 . .
C14 C15 H15 120.2 . .
C15 C16 C11 121.3(5) . .
C15 C16 H16 119.4 . .
C11 C16 H16 119.4 . .
C22 C21 C26 120.2(5) . .
C22 C21 N1 119.5(5) . .
C26 C21 N1 120.4(5) . .
C21 C22 C23 119.6(6) . .
C21 C22 H22 120.2 . .
C23 C22 H22 120.2 . .
C24 C23 C22 119.8(6) . .
C24 C23 H23 120.1 . .
C22 C23 H23 120.1 . .
C23 C24 C25 120.9(5) . .
C23 C24 H24 119.5 . .
C25 C24 H24 119.5 . .
C24 C25 C26 119.6(6) . .
C24 C25 H25 120.2 . .
C26 C25 H25 120.2 . .
C21 C26 C25 119.8(5) . .
C21 C26 H26 120.1 . .
C25 C26 H26 120.1 . .
N3 C31 C32 122.3(5) . .
N3 C31 H31 118.8 . .
C32 C31 H31 118.8 . .
C33 C32 C31 119.4(6) . .
C33 C32 H32 120.3 . .
C31 C32 H32 120.3 . .
C34 C33 C32 118.4(6) . .
C34 C33 H33 120.8 . .
C32 C33 H33 120.8 . .
C33 C34 C35 119.8(5) . .
C33 C34 H34 120.1 . .
C35 C34 H34 120.1 . .
N3 C35 C34 122.8(5) . .
N3 C35 H35 118.6 . .
C34 C35 H35 118.6 . .
C1 N1 C21 114.4(5) . .
C1 N1 Re1 127.4(4) . .
C21 N1 Re1 117.7(3) . .
C35 N3 C31 117.3(5) . .
C35 N3 Re1 122.6(4) . .
C31 N3 Re1 120.1(4) . .
C12 O1 Re1 129.6(3) . .
C03 Re1 C02 87.7(2) . .
C03 Re1 C01 90.1(2) . .
C02 Re1 C01 87.8(2) . .
C03 Re1 O1 95.3(2) . 1
C02 Re1 O1 176.97(19) . 1
C01 Re1 O1 92.72(19) . 1
C03 Re1 O1 95.3(2) . .
C02 Re1 O1 176.97(19) . .
C01 Re1 O1 92.72(19) . .
O1 Re1 O1 0.0(3) 1 .
C03 Re1 N1 93.4(2) . .
C02 Re1 N1 94.8(2) . .
C01 Re1 N1 175.7(2) . .
O1 Re1 N1 84.54(16) 1 .
O1 Re1 N1 84.54(16) . .
C03 Re1 N3 178.44(19) . .
C02 Re1 N3 93.2(2) . .
C01 Re1 N3 91.2(2) . .
O1 Re1 N3 83.85(16) 1 .
O1 Re1 N3 83.85(16) . .
N1 Re1 N3 85.23(17) . .

loop_
_geom_bond_atom_site_label_1
_geom_bond_atom_site_label_2
_geom_bond_distance
_geom_bond_site_symmetry_2
C1 N1 1.298(7) .
C1 C11 1.428(7) .
C1 H1 0.95 .
C01 O01 1.150(6) .
C01 Re1 1.925(5) .
C02 O02 1.152(6) .
C02 Re1 1.910(5) .
C03 O03 1.164(7) .
C03 Re1 1.904(6) .
C11 C12 1.423(7) .
C11 C16 1.444(7) .
C12 O1 1.302(6) 1
C12 O1 1.302(6) .
C12 C13 1.426(7) .
C13 C14 1.371(7) .
C13 H13 0.95 .
C14 C15 1.410(8) .
C14 H14 0.95 .
C15 C16 1.361(8) .
C15 H15 0.95 .
C16 H16 0.95 .
C21 C22 1.389(8) .
C21 C26 1.390(8) .
C21 N1 1.448(7) .
C22 C23 1.395(8) .
C22 H22 0.95 .
C23 C24 1.376(9) .
C23 H23 0.95 .
C24 C25 1.381(9) .
C24 H24 0.95 .
C25 C26 1.392(8) .
C25 H25 0.95 .
C26 H26 0.95 .
C31 N3 1.360(7) .
C31 C32 1.386(8) .
C31 H31 0.95 .
C32 C33 1.378(7) .
C32 H32 0.95 .
C33 C34 1.376(8) .
C33 H33 0.95 .
C34 C35 1.379(8) .
C34 H34 0.95 .
C35 N3 1.341(7) .
C35 H35 0.95 .
N1 Re1 2.152(5) .
N3 Re1 2.207(5) .
O1 Re1 2.114(3) .
Re1 O1 2.114(3) 1

loop_
_geom_hbond_atom_site_label_D
_geom_hbond_atom_site_label_H
_geom_hbond_atom_site_label_A
_geom_hbond_site_symmetry_A
_geom_hbond_distance_DH
_geom_hbond_distance_HA
_geom_hbond_distance_DA
_geom_hbond_angle_DHA
C35 H35 O1 1 0.95 2.56 3.014(7) 109.8

loop_
_geom_torsion_atom_site_label_1
_geom_torsion_atom_site_label_2
_geom_torsion_atom_site_label_3
_geom_torsion_atom_site_label_4
_geom_torsion
_geom_torsion_site_symmetry_1
_geom_torsion_site_symmetry_4
N1 C1 C11 C12 -3.9(9) . .
N1 C1 C11 C16 178.5(5) . .
C1 C11 C12 O1 0.4(9) . 1
C16 C11 C12 O1 178.0(5) . 1
C1 C11 C12 O1 0.4(9) . .
C16 C11 C12 O1 178.0(5) . .
C1 C11 C12 C13 -177.4(5) . .
C16 C11 C12 C13 0.2(8) . .
O1 C12 C13 C14 -178.7(5) 1 .
O1 C12 C13 C14 -178.7(5) . .
C11 C12 C13 C14 -0.8(8) . .
C12 C13 C14 C15 0.7(9) . .
C13 C14 C15 C16 0.0(9) . .
C14 C15 C16 C11 -0.5(9) . .
C12 C11 C16 C15 0.4(8) . .
C1 C11 C16 C15 178.2(5) . .
C26 C21 C22 C23 -2.1(8) . .
N1 C21 C22 C23 179.4(5) . .
C21 C22 C23 C24 1.3(8) . .
C22 C23 C24 C25 0.4(8) . .
C23 C24 C25 C26 -1.3(8) . .
C22 C21 C26 C25 1.2(8) . .
N1 C21 C26 C25 179.7(5) . .
C24 C25 C26 C21 0.5(8) . .
N3 C31 C32 C33 -0.3(9) . .
C31 C32 C33 C34 -0.2(8) . .
C32 C33 C34 C35 0.4(8) . .
C33 C34 C35 N3 -0.1(8) . .
C11 C1 N1 C21 179.1(5) . .
C11 C1 N1 Re1 -8.3(8) . .
C22 C21 N1 C1 -103.2(6) . .
C26 C21 N1 C1 78.3(6) . .
C22 C21 N1 Re1 83.4(5) . .
C26 C21 N1 Re1 -95.1(5) . .
C34 C35 N3 C31 -0.3(7) . .
C34 C35 N3 Re1 -179.2(4) . .
C32 C31 N3 C35 0.6(8) . .
C32 C31 N3 Re1 179.4(4) . .
C11 C12 O1 O1 0.0(12) . 1
C13 C12 O1 O1 0.0(11) . 1
O1 C12 O1 Re1 0E1(10) 1 .
C11 C12 O1 Re1 15.5(8) . .
C13 C12 O1 Re1 -166.8(4) . .
C12 O1 Re1 C03 73.6(5) . .
O1 O1 Re1 C01 0.0(10) 1 .
C12 O1 Re1 C01 164.0(5) . .
C12 O1 Re1 O1 0(9) . 1
O1 O1 Re1 N1 0.0(10) 1 .
C12 O1 Re1 N1 -19.3(4) . .
O1 O1 Re1 N3 0.0(10) 1 .
C12 O1 Re1 N3 -105.1(5) . .
C1 N1 Re1 C03 -79.5(5) . .
C21 N1 Re1 C03 92.9(4) . .
C1 N1 Re1 C02 -167.5(5) . .
C21 N1 Re1 C02 4.9(4) . .
C1 N1 Re1 O1 15.5(5) . 1
C21 N1 Re1 O1 -172.1(4) . 1
C1 N1 Re1 O1 15.5(5) . .
C21 N1 Re1 O1 -172.1(4) . .
C1 N1 Re1 N3 99.7(5) . .
C21 N1 Re1 N3 -87.8(4) . .
C35 N3 Re1 C02 -145.0(4) . .
C31 N3 Re1 C02 36.2(4) . .
C35 N3 Re1 C01 127.1(4) . .
C31 N3 Re1 C01 -51.7(4) . .
C35 N3 Re1 O1 34.5(4) . 1
C31 N3 Re1 O1 -144.3(4) . 1
C35 N3 Re1 O1 34.5(4) . .
C31 N3 Re1 O1 -144.3(4) . .
C35 N3 Re1 N1 -50.5(4) . .
C31 N3 Re1 N1 130.7(4) . .
